data_1550300
loop_
_publ_author_name
'Zeng, Chao'
'Yuan, Kang'
'Wang, Nan'
'Peng, Tai'
'Wu, Gang'
'Wang, Suning'

_publ_section_title
;
 The Opposite and Amplifying Effect of B-N Coordination on Photophysical
 Properties of Regioisomers with an Unsymmetrical Backbone
;
_journal_name_full 'Chemical Science'
_journal_paper_doi 10.1039/C8SC04210A
_journal_year 2019
_chemical_formula_sum 'C45 H37 B N2 S'
_chemical_formula_weight 648.63
_space_group_crystal_system triclinic
_space_group_IT_number 2
_space_group_name_Hall '-P 1'
_space_group_name_H-M_alt 'P -1'
_symmetry_space_group_name_Hall '-P 1'
_symmetry_space_group_name_H-M 'P -1'
_atom_sites_solution_hydrogens geom
_audit_creation_method SHELXL-2014/7
_audit_update_record
;
2018-04-26 deposited with the CCDC.
2018-11-27 downloaded from the CCDC.
;
_cell_angle_alpha 64.16(3)
_cell_angle_beta 75.45(3)
_cell_angle_gamma 73.97(3)
_cell_formula_units_Z 2
_cell_length_a 11.145(10)
_cell_length_b 12.992(13)
_cell_length_c 14.196(13)
_cell_measurement_reflns_used 4256
_cell_measurement_temperature 180(2)
_cell_measurement_theta_max 24.70
_cell_measurement_theta_min 2.22
_cell_volume 1758(3)
_computing_cell_refinement 'Bruker SAINT'
_computing_data_collection 'Bruker APEX2'
_computing_data_reduction 'Bruker SAINT'
_computing_molecular_graphics 'Bruker SHELXTL'
_computing_publication_material 'Bruker SHELXTL'
_computing_structure_refinement 'SHELXL-2014/7 (Sheldrick, 2014)'
_computing_structure_solution 'SHELXS-97 (Sheldrick 2008)'
_diffrn_ambient_temperature 180(2)
_diffrn_measured_fraction_theta_full 0.998
_diffrn_measured_fraction_theta_max 0.975
_diffrn_measurement_device_type 'Bruker APEX-II CCD'
_diffrn_measurement_method '\f and \w scans'
_diffrn_radiation_type MoK\a
_diffrn_radiation_wavelength 0.71073
_diffrn_reflns_av_R_equivalents 0.1272
_diffrn_reflns_av_unetI/netI 0.1258
_diffrn_reflns_Laue_measured_fraction_full 0.998
_diffrn_reflns_Laue_measured_fraction_max 0.975
_diffrn_reflns_limit_h_max 14
_diffrn_reflns_limit_h_min -14
_diffrn_reflns_limit_k_max 16
_diffrn_reflns_limit_k_min -16
_diffrn_reflns_limit_l_max 18
_diffrn_reflns_limit_l_min -18
_diffrn_reflns_number 25091
_diffrn_reflns_point_group_measured_fraction_full 0.998
_diffrn_reflns_point_group_measured_fraction_max 0.975
_diffrn_reflns_theta_full 25.242
_diffrn_reflns_theta_max 27.276
_diffrn_reflns_theta_min 2.691
_exptl_absorpt_coefficient_mu 0.127
_exptl_absorpt_correction_T_max 0.985
_exptl_absorpt_correction_T_min 0.980
_exptl_absorpt_correction_type multi-scan
_exptl_crystal_colour orange
_exptl_crystal_density_diffrn 1.225
_exptl_crystal_description Block
_exptl_crystal_F_000 684
_exptl_crystal_size_max 0.160
_exptl_crystal_size_mid 0.140
_exptl_crystal_size_min 0.120
_exptl_transmission_factor_max 0.745
_exptl_transmission_factor_min 0.614
_refine_diff_density_max 0.292
_refine_diff_density_min -0.306
_refine_diff_density_rms 0.070
_refine_ls_extinction_coef 0.011(2)
_refine_ls_extinction_expression Fc^*^=kFc[1+0.001xFc^2^\l^3^/sin(2\q)]^-1/4^
_refine_ls_extinction_method 'SHELXL-2014/7 (Sheldrick 2014'
_refine_ls_goodness_of_fit_ref 1.039
_refine_ls_hydrogen_treatment constr
_refine_ls_matrix_type full
_refine_ls_number_parameters 449
_refine_ls_number_reflns 7700
_refine_ls_number_restraints 0
_refine_ls_restrained_S_all 1.039
_refine_ls_R_factor_all 0.1388
_refine_ls_R_factor_gt 0.0651
_refine_ls_shift/su_max 0.002
_refine_ls_shift/su_mean 0.000
_refine_ls_structure_factor_coef Fsqd
_refine_ls_weighting_details 'w=1/[\s^2^(Fo^2^)+(0.0668P)^2^+0.0820P] where P=(Fo^2^+2Fc^2^)/3'
_refine_ls_weighting_scheme calc
_refine_ls_wR_factor_gt 0.1416
_refine_ls_wR_factor_ref 0.1681
_reflns_Friedel_coverage 0.000
_reflns_number_gt 4319
_reflns_number_total 7700
_reflns_threshold_expression 'I > 2\s(I)'
_cod_data_source_file c8sc04210a2.cif
_cod_data_source_block B4a
_cod_depositor_comments
;
The following automatic conversions were performed:

'_exptl_absorpt_correction_type' value 'Multi-scan' changed to
'multi-scan' according to
/home/data/users/saulius/crontab/automatic-downloads/rss-feeds/RSC/lib/dictionaries/cif_core.dic
dictionary named 'cif_core.dic' version 2.4.2 from 2011-04-26.

Automatic conversion script
Id: cif_fix_values 4973 2017-02-22 13:04:09Z antanas 
;
_cod_database_code 1550300
_shelx_shelxl_version_number 2014/7
_shelx_space_group_comment
; 
The symmetry employed for this shelxl refinement is uniquely defined 
by the following loop, which should always be used as a source of 
symmetry information in preference to the above space-group names. 
They are only intended as comments. 
;
_shelx_estimated_absorpt_t_min 0.980
_shelx_estimated_absorpt_t_max 0.985

loop_
_space_group_symop_operation_xyz
'x, y, z'
'-x, -y, -z'

loop_
_atom_site_label
_atom_site_type_symbol
_atom_site_fract_x
_atom_site_fract_y
_atom_site_fract_z
_atom_site_U_iso_or_equiv
_atom_site_adp_type
_atom_site_occupancy
_atom_site_site_symmetry_order
_atom_site_calc_flag
_atom_site_refinement_flags_posn
_atom_site_refinement_flags_adp
S1 S 0.21558(7) 0.61647(6) 0.25049(6) 0.0354(2) Uani 1 1 d . .
N1 N 0.4284(2) 0.34569(19) 0.07541(16) 0.0299(5) Uani 1 1 d . .
N2 N 0.4470(2) 0.5067(2) 0.28129(18) 0.0347(6) Uani 1 1 d . .
C1 C 0.0919(2) 0.3424(2) 0.3260(2) 0.0279(6) Uani 1 1 d . .
C2 C -0.0352(2) 0.3532(3) 0.3750(2) 0.0370(7) Uani 1 1 d . .
H2 H -0.0549 0.3038 0.4473 0.044 Uiso 1 1 calc R U
C3 C -0.1329(3) 0.4332(3) 0.3218(2) 0.0414(8) Uani 1 1 d . .
H3 H -0.2178 0.4362 0.3566 0.050 Uiso 1 1 calc R U
C4 C -0.1051(3) 0.5075(3) 0.2185(3) 0.0433(8) Uani 1 1 d . .
H4 H -0.1708 0.5633 0.1819 0.052 Uiso 1 1 calc R U
C5 C 0.0196(3) 0.5016(2) 0.1670(2) 0.0389(7) Uani 1 1 d . .
H5 H 0.0379 0.5535 0.0955 0.047 Uiso 1 1 calc R U
C6 C 0.1184(2) 0.4195(2) 0.2198(2) 0.0280(6) Uani 1 1 d . .
C7 C 0.2508(2) 0.4132(2) 0.1620(2) 0.0277(6) Uani 1 1 d . .
C8 C 0.2985(2) 0.3585(2) 0.0887(2) 0.0294(6) Uani 1 1 d . .
C9 C 0.2580(3) 0.3144(2) 0.0298(2) 0.0390(7) Uani 1 1 d . .
H9 H 0.1704 0.3213 0.0316 0.047 Uiso 1 1 calc R U
C10 C 0.3475(3) 0.2603(3) -0.0313(2) 0.0456(8) Uani 1 1 d . .
H10 H 0.3185 0.2323 -0.0716 0.055 Uiso 1 1 calc R U
C11 C 0.4800(3) 0.2450(3) -0.0360(2) 0.0406(7) Uani 1 1 d . .
H11 H 0.5381 0.2066 -0.0777 0.049 Uiso 1 1 calc R U
C12 C 0.5222(3) 0.2869(2) 0.0210(2) 0.0330(7) Uani 1 1 d . .
C13 C 0.6375(3) 0.2911(2) 0.0479(2) 0.0325(6) Uani 1 1 d . .
C14 C 0.7642(3) 0.2397(3) 0.0247(2) 0.0407(8) Uani 1 1 d . .
H14 H 0.7864 0.1974 -0.0194 0.049 Uiso 1 1 calc R U
C15 C 0.8556(3) 0.2521(3) 0.0673(2) 0.0435(8) Uani 1 1 d . .
H15 H 0.9412 0.2169 0.0530 0.052 Uiso 1 1 calc R U
C16 C 0.8241(3) 0.3161(3) 0.1315(2) 0.0432(8) Uani 1 1 d . .
H16 H 0.8892 0.3242 0.1585 0.052 Uiso 1 1 calc R U
C17 C 0.7004(3) 0.3676(2) 0.1562(2) 0.0371(7) Uani 1 1 d . .
H17 H 0.6804 0.4102 0.1999 0.045 Uiso 1 1 calc R U
C18 C 0.6053(2) 0.3553(2) 0.1150(2) 0.0296(6) Uani 1 1 d . .
C19 C 0.4682(2) 0.3886(2) 0.1318(2) 0.0283(6) Uani 1 1 d . .
C20 C 0.3563(2) 0.4365(2) 0.1845(2) 0.0279(6) Uani 1 1 d . .
C21 C 0.3514(2) 0.5091(2) 0.2412(2) 0.0281(6) Uani 1 1 d . .
C22 C 0.4148(3) 0.5914(2) 0.3245(2) 0.0347(7) Uani 1 1 d . .
C23 C 0.4940(3) 0.6118(3) 0.3740(3) 0.0546(9) Uani 1 1 d . .
H23 H 0.5772 0.5673 0.3800 0.066 Uiso 1 1 calc R U
C24 C 0.4503(4) 0.6979(3) 0.4145(3) 0.0663(11) Uani 1 1 d . .
H24 H 0.5049 0.7128 0.4470 0.080 Uiso 1 1 calc R U
C25 C 0.3269(3) 0.7629(3) 0.4081(3) 0.0562(9) Uani 1 1 d . .
H25 H 0.2981 0.8193 0.4384 0.067 Uiso 1 1 calc R U
C26 C 0.2460(3) 0.7461(3) 0.3581(2) 0.0435(8) Uani 1 1 d . .
H26 H 0.1630 0.7912 0.3522 0.052 Uiso 1 1 calc R U
C27 C 0.2918(3) 0.6589(2) 0.3161(2) 0.0327(7) Uani 1 1 d . .
C28 C 0.1638(2) 0.1936(2) 0.5175(2) 0.0288(6) Uani 1 1 d . .
C29 C 0.1450(2) 0.2754(2) 0.5645(2) 0.0331(7) Uani 1 1 d . .
C30 C 0.1699(3) 0.3995(3) 0.4998(2) 0.0460(8) Uani 1 1 d . .
H30A H 0.1177 0.4395 0.4431 0.069 Uiso 1 1 calc R U
H30B H 0.2593 0.3963 0.4688 0.069 Uiso 1 1 calc R U
H30C H 0.1487 0.4421 0.5461 0.069 Uiso 1 1 calc R U
C31 C 0.1089(2) 0.2435(3) 0.6733(2) 0.0378(7) Uani 1 1 d . .
H31 H 0.0974 0.2991 0.7029 0.045 Uiso 1 1 calc R U
C32 C 0.0891(2) 0.1298(3) 0.7400(2) 0.0370(7) Uani 1 1 d . .
C33 C 0.0451(3) 0.0982(3) 0.8567(2) 0.0586(10) Uani 1 1 d . .
H33A H 0.0546 0.1590 0.8761 0.088 Uiso 1 1 calc R U
H33B H 0.0960 0.0237 0.8967 0.088 Uiso 1 1 calc R U
H33C H -0.0439 0.0914 0.8734 0.088 Uiso 1 1 calc R U
C34 C 0.1125(2) 0.0479(3) 0.6950(2) 0.0359(7) Uani 1 1 d . .
H34 H 0.1021 -0.0297 0.7398 0.043 Uiso 1 1 calc R U
C35 C 0.1503(2) 0.0765(2) 0.5869(2) 0.0304(6) Uani 1 1 d . .
C36 C 0.1743(3) -0.0216(2) 0.5486(2) 0.0397(7) Uani 1 1 d . .
H36A H 0.1149 -0.0026 0.5003 0.059 Uiso 1 1 calc R U
H36B H 0.1624 -0.0945 0.6095 0.059 Uiso 1 1 calc R U
H36C H 0.2610 -0.0306 0.5115 0.059 Uiso 1 1 calc R U
C37 C 0.2960(2) 0.1586(2) 0.33703(19) 0.0257(6) Uani 1 1 d . .
C38 C 0.2662(2) 0.1075(2) 0.2768(2) 0.0291(6) Uani 1 1 d . .
C39 C 0.1319(3) 0.1162(3) 0.2662(2) 0.0429(8) Uani 1 1 d . .
H39A H 0.1319 0.0754 0.2221 0.064 Uiso 1 1 calc R U
H39B H 0.0925 0.1983 0.2330 0.064 Uiso 1 1 calc R U
H39C H 0.0841 0.0804 0.3364 0.064 Uiso 1 1 calc R U
C40 C 0.3629(3) 0.0412(2) 0.2303(2) 0.0354(7) Uani 1 1 d . .
H40 H 0.3413 0.0070 0.1914 0.042 Uiso 1 1 calc R U
C41 C 0.4894(3) 0.0236(3) 0.2389(2) 0.0384(7) Uani 1 1 d . .
C42 C 0.5905(3) -0.0474(3) 0.1844(3) 0.0618(10) Uani 1 1 d . .
H42A H 0.6634 -0.0088 0.1509 0.093 Uiso 1 1 calc R U
H42B H 0.5560 -0.0534 0.1303 0.093 Uiso 1 1 calc R U
H42C H 0.6171 -0.1256 0.2369 0.093 Uiso 1 1 calc R U
C43 C 0.5177(2) 0.0732(2) 0.2978(2) 0.0350(7) Uani 1 1 d . .
H43 H 0.6034 0.0625 0.3046 0.042 Uiso 1 1 calc R U
C44 C 0.4249(2) 0.1383(2) 0.3477(2) 0.0290(6) Uani 1 1 d . .
C45 C 0.4650(2) 0.1877(3) 0.4117(2) 0.0377(7) Uani 1 1 d . .
H45A H 0.5565 0.1843 0.3943 0.057 Uiso 1 1 calc R U
H45B H 0.4430 0.1418 0.4874 0.057 Uiso 1 1 calc R U
H45C H 0.4214 0.2689 0.3946 0.057 Uiso 1 1 calc R U
B1 B 0.1885(3) 0.2328(3) 0.3934(2) 0.0276(7) Uani 1 1 d . .

loop_
_atom_site_aniso_label
_atom_site_aniso_U_11
_atom_site_aniso_U_22
_atom_site_aniso_U_33
_atom_site_aniso_U_23
_atom_site_aniso_U_13
_atom_site_aniso_U_12
S1 0.0374(4) 0.0301(4) 0.0378(4) -0.0172(3) -0.0079(3) 0.0034(3)
N1 0.0320(13) 0.0315(13) 0.0268(13) -0.0151(11) -0.0018(9) -0.0032(10)
N2 0.0366(13) 0.0331(13) 0.0408(15) -0.0219(12) -0.0051(11) -0.0048(11)
C1 0.0251(14) 0.0331(15) 0.0283(15) -0.0177(13) -0.0042(11) -0.0003(12)
C2 0.0294(15) 0.0435(18) 0.0339(17) -0.0173(15) -0.0035(12) 0.0018(13)
C3 0.0268(15) 0.050(2) 0.049(2) -0.0264(17) -0.0079(13) 0.0031(14)
C4 0.0294(16) 0.0458(19) 0.056(2) -0.0234(18) -0.0202(14) 0.0079(14)
C5 0.0423(17) 0.0349(17) 0.0376(18) -0.0120(14) -0.0145(14) -0.0008(14)
C6 0.0273(14) 0.0284(15) 0.0331(16) -0.0172(13) -0.0086(11) -0.0003(12)
C7 0.0299(14) 0.0238(14) 0.0271(15) -0.0101(12) -0.0064(11) 0.0006(12)
C8 0.0356(16) 0.0263(15) 0.0262(15) -0.0100(13) -0.0077(11) -0.0033(12)
C9 0.0439(17) 0.0374(17) 0.0362(17) -0.0137(15) -0.0146(13) -0.0021(14)
C10 0.059(2) 0.048(2) 0.0409(19) -0.0276(17) -0.0177(15) -0.0009(16)
C11 0.0478(19) 0.0429(18) 0.0347(17) -0.0229(15) -0.0086(14) 0.0007(15)
C12 0.0364(16) 0.0311(16) 0.0267(15) -0.0126(13) -0.0013(12) -0.0003(13)
C13 0.0383(16) 0.0278(15) 0.0254(15) -0.0094(13) 0.0007(12) -0.0039(13)
C14 0.0403(17) 0.0383(18) 0.0304(16) -0.0121(14) 0.0040(13) 0.0015(14)
C15 0.0314(16) 0.0396(18) 0.0468(19) -0.0134(16) 0.0010(14) 0.0001(14)
C16 0.0320(16) 0.0416(19) 0.055(2) -0.0196(17) -0.0023(14) -0.0078(14)
C17 0.0345(16) 0.0368(17) 0.0419(18) -0.0184(15) -0.0013(13) -0.0085(13)
C18 0.0312(15) 0.0223(14) 0.0302(16) -0.0075(12) -0.0003(11) -0.0062(12)
C19 0.0338(15) 0.0241(14) 0.0280(15) -0.0122(12) -0.0037(11) -0.0045(12)
C20 0.0323(14) 0.0246(14) 0.0258(15) -0.0100(12) -0.0050(11) -0.0031(12)
C21 0.0314(15) 0.0231(14) 0.0261(15) -0.0089(12) -0.0017(11) -0.0034(12)
C22 0.0400(17) 0.0307(16) 0.0382(17) -0.0184(14) -0.0054(13) -0.0066(13)
C23 0.050(2) 0.059(2) 0.074(3) -0.043(2) -0.0201(18) -0.0021(17)
C24 0.076(3) 0.070(3) 0.081(3) -0.052(2) -0.027(2) -0.006(2)
C25 0.082(3) 0.043(2) 0.055(2) -0.0325(18) -0.0060(19) -0.0110(19)
C26 0.058(2) 0.0298(17) 0.0381(18) -0.0157(15) 0.0002(15) -0.0052(15)
C27 0.0404(16) 0.0262(15) 0.0287(16) -0.0111(13) -0.0012(12) -0.0053(13)
C28 0.0206(13) 0.0292(15) 0.0330(16) -0.0134(13) -0.0056(11) 0.0041(11)
C29 0.0306(15) 0.0343(16) 0.0318(16) -0.0164(14) -0.0041(12) 0.0030(12)
C30 0.062(2) 0.0349(18) 0.0395(19) -0.0184(15) -0.0033(15) -0.0049(16)
C31 0.0385(17) 0.0412(18) 0.0349(18) -0.0218(15) -0.0054(13) 0.0020(14)
C32 0.0323(16) 0.0414(18) 0.0267(16) -0.0105(14) -0.0033(12) 0.0030(13)
C33 0.064(2) 0.061(2) 0.0327(19) -0.0155(18) 0.0011(16) 0.0032(18)
C34 0.0300(15) 0.0331(16) 0.0342(17) -0.0066(14) -0.0037(12) -0.0026(13)
C35 0.0227(13) 0.0329(16) 0.0328(16) -0.0131(13) -0.0064(11) 0.0013(12)
C36 0.0443(17) 0.0297(16) 0.0373(18) -0.0100(14) -0.0033(13) -0.0034(14)
C37 0.0261(14) 0.0231(14) 0.0258(14) -0.0083(12) -0.0051(11) -0.0026(11)
C38 0.0265(14) 0.0309(15) 0.0300(15) -0.0130(13) -0.0048(11) -0.0032(12)
C39 0.0366(17) 0.054(2) 0.0455(19) -0.0266(17) -0.0071(13) -0.0078(15)
C40 0.0406(17) 0.0337(16) 0.0394(17) -0.0224(14) -0.0067(13) -0.0044(13)
C41 0.0341(16) 0.0357(17) 0.0458(19) -0.0217(15) -0.0050(13) 0.0015(13)
C42 0.049(2) 0.067(2) 0.078(3) -0.051(2) -0.0034(18) 0.0087(18)
C43 0.0228(14) 0.0363(16) 0.0425(18) -0.0166(15) -0.0056(12) 0.0019(12)
C44 0.0285(14) 0.0246(14) 0.0301(15) -0.0083(13) -0.0065(11) -0.0018(12)
C45 0.0302(15) 0.0465(18) 0.0401(18) -0.0206(15) -0.0114(13) -0.0015(13)
B1 0.0232(15) 0.0281(17) 0.0337(18) -0.0131(15) -0.0052(13) -0.0058(13)

loop_
_atom_type_symbol
_atom_type_description
_atom_type_scat_dispersion_real
_atom_type_scat_dispersion_imag
_atom_type_scat_source
C C 0.0033 0.0016 'International Tables Vol C Tables 4.2.6.8 and 6.1.1.4'
H H 0.0000 0.0000 'International Tables Vol C Tables 4.2.6.8 and 6.1.1.4'
B B 0.0013 0.0007 'International Tables Vol C Tables 4.2.6.8 and 6.1.1.4'
N N 0.0061 0.0033 'International Tables Vol C Tables 4.2.6.8 and 6.1.1.4'
S S 0.1246 0.1234 'International Tables Vol C Tables 4.2.6.8 and 6.1.1.4'

loop_
_geom_angle_atom_site_label_1
_geom_angle_atom_site_label_2
_geom_angle_atom_site_label_3
_geom_angle
C27 S1 C21 89.53(14)
C19 N1 C8 114.0(2)
C19 N1 C12 116.4(2)
C8 N1 C12 129.3(2)
C21 N2 C22 110.1(2)
C6 C1 C2 117.1(2)
C6 C1 B1 126.7(2)
C2 C1 B1 115.7(2)
C3 C2 C1 122.7(3)
C4 C3 C2 119.2(3)
C3 C4 C5 120.3(3)
C4 C5 C6 120.8(3)
C5 C6 C1 119.9(2)
C5 C6 C7 119.7(3)
C1 C6 C7 120.4(2)
C8 C7 C20 107.4(2)
C8 C7 C6 124.0(2)
C20 C7 C6 127.4(2)
N1 C8 C9 113.7(2)
N1 C8 C7 104.9(2)
C9 C8 C7 141.4(3)
C10 C9 C8 119.5(3)
C9 C10 C11 123.2(3)
C12 C11 C10 118.5(3)
C11 C12 N1 115.5(3)
C11 C12 C13 141.4(3)
N1 C12 C13 103.1(2)
C14 C13 C18 120.0(3)
C14 C13 C12 131.2(3)
C18 C13 C12 108.7(2)
C15 C14 C13 118.7(3)
C14 C15 C16 121.2(3)
C17 C16 C15 121.7(3)
C16 C17 C18 118.4(3)
C17 C18 C13 120.1(2)
C17 C18 C19 132.6(2)
C13 C18 C19 107.2(2)
N1 C19 C20 105.3(2)
N1 C19 C18 104.6(2)
C20 C19 C18 149.8(2)
C19 C20 C7 108.2(2)
C19 C20 C21 124.9(2)
C7 C20 C21 126.6(2)
N2 C21 C20 123.9(2)
N2 C21 S1 115.2(2)
C20 C21 S1 120.63(19)
C23 C22 N2 125.1(3)
C23 C22 C27 119.2(3)
N2 C22 C27 115.6(2)
C24 C23 C22 119.6(3)
C23 C24 C25 120.9(3)
C26 C25 C24 121.1(3)
C25 C26 C27 117.5(3)
C22 C27 C26 121.6(3)
C22 C27 S1 109.5(2)
C26 C27 S1 128.9(2)
C29 C28 C35 117.6(2)
C29 C28 B1 121.3(2)
C35 C28 B1 121.0(2)
C31 C29 C28 121.0(3)
C31 C29 C30 116.7(3)
C28 C29 C30 122.2(3)
C29 C31 C32 120.9(3)
C34 C32 C31 118.4(3)
C34 C32 C33 121.5(3)
C31 C32 C33 120.2(3)
C35 C34 C32 122.2(3)
C34 C35 C28 119.9(3)
C34 C35 C36 116.7(3)
C28 C35 C36 123.4(2)
C44 C37 C38 117.5(2)
C44 C37 B1 121.0(2)
C38 C37 B1 121.5(2)
C40 C38 C37 119.8(2)
C40 C38 C39 117.8(2)
C37 C38 C39 122.3(2)
C41 C40 C38 122.6(3)
C43 C41 C40 117.3(2)
C43 C41 C42 122.7(3)
C40 C41 C42 120.1(3)
C41 C43 C44 122.6(2)
C43 C44 C37 120.2(2)
C43 C44 C45 118.7(2)
C37 C44 C45 121.1(2)
C28 B1 C37 121.5(2)
C28 B1 C1 117.6(2)
C37 B1 C1 120.5(2)

loop_
_geom_bond_atom_site_label_1
_geom_bond_atom_site_label_2
_geom_bond_distance
S1 C27 1.731(3)
S1 C21 1.774(3)
N1 C19 1.360(3)
N1 C8 1.384(4)
N1 C12 1.392(3)
N2 C21 1.316(3)
N2 C22 1.406(3)
C1 C6 1.409(4)
C1 C2 1.411(4)
C1 B1 1.608(4)
C2 C3 1.394(4)
C3 C4 1.372(4)
C4 C5 1.396(4)
C5 C6 1.407(4)
C6 C7 1.497(4)
C7 C8 1.424(4)
C7 C20 1.432(4)
C8 C9 1.407(4)
C9 C10 1.397(4)
C10 C11 1.423(4)
C11 C12 1.375(4)
C12 C13 1.451(4)
C13 C14 1.409(4)
C13 C18 1.443(4)
C14 C15 1.385(4)
C15 C16 1.408(4)
C16 C17 1.386(4)
C17 C18 1.407(4)
C18 C19 1.457(4)
C19 C20 1.418(4)
C20 C21 1.467(4)
C22 C23 1.395(4)
C22 C27 1.410(4)
C23 C24 1.392(4)
C24 C25 1.404(5)
C25 C26 1.390(4)
C26 C27 1.419(4)
C28 C29 1.430(4)
C28 C35 1.433(4)
C28 B1 1.579(4)
C29 C31 1.393(4)
C29 C30 1.532(4)
C31 C32 1.407(4)
C32 C34 1.402(4)
C32 C33 1.505(4)
C34 C35 1.392(4)
C35 C36 1.527(4)
C37 C44 1.422(4)
C37 C38 1.428(4)
C37 B1 1.599(4)
C38 C40 1.402(4)
C38 C39 1.512(4)
C40 C41 1.392(4)
C41 C43 1.390(4)
C41 C42 1.526(4)
C43 C44 1.399(4)
C44 C45 1.519(4)
